data_7700205
loop_
_publ_author_name
'Romanov, Alexander S.'
'Chotard, Florian'
'Rashid, Jahan'
'Bochmann, Manfred'

_publ_section_title
;
 Synthesis of copper(i) cyclic (alkyl)(amino)carbene complexes with
 potentially bidentate N^N, N^S and S^S ligands for efficient white
 photoluminescence.
;
_journal_issue 41
_journal_name_full 'Dalton transactions (Cambridge, England : 2003)'
_journal_page_first 15445
_journal_page_last 15454
_journal_paper_doi 10.1039/c9dt02036e
_journal_volume 48
_journal_year 2019
_chemical_formula_moiety 'C33 H39 Cu N2 S2'
_chemical_formula_sum 'C33 H39 Cu N2 S2'
_chemical_formula_weight 591.32
_space_group_crystal_system monoclinic
_space_group_IT_number 14
_space_group_name_Hall '-P 2ybc'
_space_group_name_H-M_alt 'P 1 21/c 1'
_symmetry_space_group_name_Hall '-P 2ybc'
_symmetry_space_group_name_H-M 'P 1 21/c 1'
_atom_sites_solution_hydrogens geom
_atom_sites_solution_primary direct
_audit_creation_method SHELXL-2018/3
_audit_update_record
;
2019-06-02 deposited with the CCDC.    2019-06-07 downloaded from the CCDC.
;
_cell_angle_alpha 90
_cell_angle_beta 95.757(2)
_cell_angle_gamma 90
_cell_formula_units_Z 4
_cell_length_a 15.6402(4)
_cell_length_b 10.5052(3)
_cell_length_c 18.5040(4)
_cell_measurement_reflns_used 9624
_cell_measurement_temperature 140(2)
_cell_measurement_theta_max 32.1660
_cell_measurement_theta_min 3.3400
_cell_volume 3024.94(13)
_computing_cell_refinement
;                                                              
CrysAlisPro, Agilent Technologies,                             
Version 1.171.37.35 (release 13-08-2014 CrysAlis171 .NET)      
(compiled Aug 13 2014,18:06:01)                                
;
_computing_data_collection
;                                                              
CrysAlisPro, Agilent Technologies,                             
Version 1.171.37.35 (release 13-08-2014 CrysAlis171 .NET)      
(compiled Aug 13 2014,18:06:01)                                
;
_computing_data_reduction
;                                                              
CrysAlisPro, Agilent Technologies,                             
Version 1.171.37.35 (release 13-08-2014 CrysAlis171 .NET)      
(compiled Aug 13 2014,18:06:01)                                
;
_computing_structure_refinement 'SHELXL-2018/3 (Sheldrick, 2018)'
_computing_structure_solution 'SHELXS-97 (Sheldrick, 2008)'
_diffrn_ambient_temperature 140(2)
_diffrn_detector_area_resol_mean 16.0050
_diffrn_measured_fraction_theta_full 0.998
_diffrn_measured_fraction_theta_max 0.998
_diffrn_measurement_device_type 'Oxford Diffraction Xcalibur 3/Sapphire3 CCD'
_diffrn_measurement_method 'Thin slice \w scans'
_diffrn_radiation_type MoK\a
_diffrn_radiation_wavelength 0.71073
_diffrn_reflns_av_R_equivalents 0.0283
_diffrn_reflns_av_unetI/netI 0.0275
_diffrn_reflns_Laue_measured_fraction_full 0.998
_diffrn_reflns_Laue_measured_fraction_max 0.998
_diffrn_reflns_limit_h_max 20
_diffrn_reflns_limit_h_min -20
_diffrn_reflns_limit_k_max 13
_diffrn_reflns_limit_k_min -13
_diffrn_reflns_limit_l_max 24
_diffrn_reflns_limit_l_min -24
_diffrn_reflns_number 27770
_diffrn_reflns_point_group_measured_fraction_full 0.998
_diffrn_reflns_point_group_measured_fraction_max 0.998
_diffrn_reflns_theta_full 25.242
_diffrn_reflns_theta_max 27.998
_diffrn_reflns_theta_min 2.942
_diffrn_source 'Enhance (Mo) X-ray Source'
_exptl_absorpt_coefficient_mu 0.884
_exptl_absorpt_correction_T_max 1.00000
_exptl_absorpt_correction_T_min 0.86995
_exptl_absorpt_correction_type multi-scan
_exptl_absorpt_process_details
;                                                         
CrysAlisPro, Agilent Technologies,                        
Version 1.171.37.35 (release 13-08-2014 CrysAlis171 .NET) 
(compiled Aug 13 2014,18:06:01)                           
Empirical absorption correction using spherical harmonics,
 implemented in SCALE3 ABSPACK scaling algorithm.         
;
_exptl_crystal_colour red
_exptl_crystal_density_diffrn 1.298
_exptl_crystal_density_meas ?
_exptl_crystal_density_method 'not measured'
_exptl_crystal_description plate
_exptl_crystal_F_000 1248
_exptl_crystal_recrystallization_method 'Re-crystallisation from solvent: layering CH2Cl2 solution with hexane'
_exptl_crystal_size_max 0.460
_exptl_crystal_size_mid 0.350
_exptl_crystal_size_min 0.130
_refine_diff_density_max 0.632
_refine_diff_density_min -0.665
_refine_diff_density_rms 0.053
_refine_ls_extinction_method none
_refine_ls_goodness_of_fit_ref 1.046
_refine_ls_hydrogen_treatment constr
_refine_ls_matrix_type full
_refine_ls_number_parameters 366
_refine_ls_number_reflns 7286
_refine_ls_number_restraints 18
_refine_ls_restrained_S_all 1.046
_refine_ls_R_factor_all 0.0435
_refine_ls_R_factor_gt 0.0351
_refine_ls_shift/su_max 0.001
_refine_ls_shift/su_mean 0.000
_refine_ls_structure_factor_coef Fsqd
_refine_ls_weighting_details 'w=1/[\s^2^(Fo^2^)+(0.0375P)^2^+1.4093P] where P=(Fo^2^+2Fc^2^)/3'
_refine_ls_weighting_scheme calc
_refine_ls_wR_factor_gt 0.0826
_refine_ls_wR_factor_ref 0.0875
_reflns_Friedel_coverage 0.000
_reflns_number_gt 6234
_reflns_number_total 7286
_reflns_threshold_expression 'I > 2\s(I)'
_cod_data_source_file c9dt02036e2.cif
_cod_data_source_block complex3
_cod_depositor_comments
;
The following automatic conversions were performed:

'_exptl_crystal_density_meas' value 'not measured' was changed to '?'
- the value is perceived as not measured.

'_atom_sites_solution_primary' value 'direct methods' was changed to
'direct'.

Automatic conversion script
Id: cif_fix_values 4973 2017-02-22 13:04:09Z antanas 

 Adding full bibliography for 7700205--7700207.cif.
;
_cod_database_code 7700205
_shelx_shelxl_version_number 2018/3
_shelx_space_group_comment
;
The symmetry employed for this shelxl refinement is uniquely defined
by the following loop, which should always be used as a source of
symmetry information in preference to the above space-group names.
They are only intended as comments.
;
_shelx_estimated_absorpt_t_min 0.686
_shelx_estimated_absorpt_t_max 0.894

loop_
_space_group_symop_operation_xyz
'x, y, z'
'-x, y+1/2, -z+1/2'
'-x, -y, -z'
'x, -y-1/2, z-1/2'

loop_
_atom_site_label
_atom_site_type_symbol
_atom_site_fract_x
_atom_site_fract_y
_atom_site_fract_z
_atom_site_U_iso_or_equiv
_atom_site_adp_type
_atom_site_occupancy
_atom_site_site_symmetry_order
_atom_site_calc_flag
_atom_site_refinement_flags_posn
_atom_site_refinement_flags_adp
_atom_site_refinement_flags_occupancy
_atom_site_disorder_assembly
_atom_site_disorder_group
C3B C 0.2547(3) 0.0173(5) 0.3526(2) 0.0299(9) Uani 0.55 1 d D . P A 1
H3BA H 0.216294 -0.047779 0.367796 0.036 Uiso 0.55 1 calc R U P A 1
H3BB H 0.272624 -0.006526 0.305785 0.036 Uiso 0.55 1 calc R U P A 1
C30 C -0.02044(16) 0.8594(3) 0.43451(17) 0.0635(7) Uani 1 1 d . . . . .
H30 H -0.034160 0.855681 0.482213 0.076 Uiso 1 1 calc R U . . .
Cu1 Cu 0.26326(2) 0.41886(2) 0.37229(2) 0.02270(7) Uani 1 1 d . . . . .
S1 S 0.18934(4) 0.58455(5) 0.41963(3) 0.04312(15) Uani 1 1 d . . . . .
S2 S 0.26352(3) 0.57563(5) 0.28426(3) 0.03903(13) Uani 1 1 d . . . . .
N1 N 0.33952(8) 0.17652(12) 0.41466(7) 0.0199(3) Uani 1 1 d . . . . .
N2 N 0.13402(8) 0.73750(13) 0.30673(8) 0.0222(3) Uani 1 1 d . . . . .
C1 C 0.27655(10) 0.24166(15) 0.38091(8) 0.0195(3) Uani 1 1 d . . . . .
C33 C 0.19082(10) 0.64495(14) 0.33423(9) 0.0208(3) Uani 1 1 d . . . . .
C4 C 0.33308(11) 0.03178(15) 0.40890(10) 0.0262(4) Uani 1 1 d D . . . .
C11 C 0.48741(11) 0.26769(16) 0.34020(10) 0.0274(4) Uani 1 1 d . . . . .
H11 H 0.436237 0.222137 0.319003 0.033 Uiso 1 1 calc R U . . .
C5 C 0.41160(10) 0.23870(15) 0.45656(9) 0.0228(3) Uani 1 1 d . . . . .
C10 C 0.48325(10) 0.27554(15) 0.42188(10) 0.0251(4) Uani 1 1 d . . . . .
C12 C 0.48591(12) 0.40164(17) 0.30719(11) 0.0320(4) Uani 1 1 d . . . . .
H12A H 0.435598 0.446029 0.319252 0.048 Uiso 1 1 calc R U . . .
H12B H 0.484867 0.395397 0.255351 0.048 Uiso 1 1 calc R U . . .
H12C H 0.536320 0.447375 0.326305 0.048 Uiso 1 1 calc R U . . .
C21 C 0.12629(11) 0.78816(15) 0.23382(10) 0.0269(4) Uani 1 1 d . . . . .
C32 C 0.06736(10) 0.79577(16) 0.34360(11) 0.0284(4) Uani 1 1 d . . . . .
C6 C 0.40473(12) 0.26421(15) 0.53046(10) 0.0273(4) Uani 1 1 d . . . . .
C22 C 0.17620(13) 0.77010(19) 0.17676(11) 0.0374(4) Uani 1 1 d . . . . .
H22 H 0.223777 0.716557 0.181722 0.045 Uiso 1 1 calc R U . . .
C7 C 0.47608(13) 0.31895(17) 0.57005(11) 0.0360(5) Uani 1 1 d . . . . .
H7 H 0.474242 0.334482 0.619345 0.043 Uiso 1 1 calc R U . . .
C2 C 0.20913(10) 0.14878(16) 0.34775(9) 0.0246(3) Uani 1 1 d D . . . .
C27 C 0.01897(11) 0.87483(17) 0.29408(12) 0.0342(4) Uani 1 1 d . . . . .
C8 C 0.54889(13) 0.35053(17) 0.53836(12) 0.0383(5) Uani 1 1 d . . . . .
H8 H 0.596034 0.384766 0.566363 0.046 Uiso 1 1 calc R U . . .
C14 C 0.32249(13) 0.24574(17) 0.56632(9) 0.0311(4) Uani 1 1 d . . . . .
H14 H 0.282191 0.197960 0.532564 0.037 Uiso 1 1 calc R U . . .
C26 C 0.05583(12) 0.87018(17) 0.22600(11) 0.0333(4) Uani 1 1 d . . . . .
C13 C 0.56682(13) 0.1959(2) 0.31953(14) 0.0456(5) Uani 1 1 d . . . . .
H13A H 0.568610 0.112814 0.341194 0.068 Uiso 1 1 calc R U . . .
H13B H 0.617729 0.242227 0.336794 0.068 Uiso 1 1 calc R U . . .
H13C H 0.563821 0.187827 0.267659 0.068 Uiso 1 1 calc R U . . .
C24 C 0.08312(19) 0.9144(2) 0.10365(14) 0.0569(7) Uani 1 1 d . . . . .
H24 H 0.069037 0.955626 0.059598 0.068 Uiso 1 1 calc R U . . .
C9 C 0.55199(12) 0.33138(17) 0.46491(11) 0.0335(4) Uani 1 1 d . . . . .
H9 H 0.600709 0.356054 0.443526 0.040 Uiso 1 1 calc R U . . .
C15 C 0.28146(14) 0.37479(19) 0.58011(11) 0.0379(5) Uani 1 1 d . . . . .
H15A H 0.273758 0.422083 0.535543 0.057 Uiso 1 1 calc R U . . .
H15B H 0.318235 0.421547 0.615330 0.057 Uiso 1 1 calc R U . . .
H15C H 0.226671 0.361588 0.598109 0.057 Uiso 1 1 calc R U . . .
C16 C 0.33609(17) 0.1699(2) 0.63755(11) 0.0474(6) Uani 1 1 d . . . . .
H16A H 0.364416 0.091017 0.629048 0.071 Uiso 1 1 calc R U . . .
H16B H 0.281436 0.152682 0.654910 0.071 Uiso 1 1 calc R U . . .
H16C H 0.370917 0.218593 0.673209 0.071 Uiso 1 1 calc R U . . .
C25 C 0.03418(16) 0.93348(19) 0.16000(14) 0.0496(6) Uani 1 1 d . . . . .
H25 H -0.012940 0.987884 0.154563 0.059 Uiso 1 1 calc R U . . .
C19B C 0.3224(5) -0.0304(15) 0.4820(6) 0.0380(17) Uani 0.55 1 d D . P A 1
H19A H 0.318614 -0.121085 0.476062 0.057 Uiso 0.55 1 calc R U P A 1
H19B H 0.370992 -0.009936 0.515935 0.057 Uiso 0.55 1 calc R U P A 1
H19C H 0.270884 0.000658 0.500109 0.057 Uiso 0.55 1 calc R U P A 1
C31 C 0.04870(14) 0.7884(2) 0.41494(13) 0.0453(5) Uani 1 1 d . . . . .
H31 H 0.081169 0.737860 0.448622 0.054 Uiso 1 1 calc R U . . .
C23 C 0.15320(17) 0.8342(2) 0.11194(12) 0.0514(6) Uani 1 1 d . . . . .
H23 H 0.185947 0.822657 0.073183 0.062 Uiso 1 1 calc R U . . .
C20B C 0.3976(9) -0.018(2) 0.3598(7) 0.041(2) Uani 0.45 1 d D . P A 2
H20A H 0.388045 0.022214 0.313099 0.062 Uiso 0.45 1 calc R U P A 2
H20B H 0.454806 0.000429 0.380989 0.062 Uiso 0.45 1 calc R U P A 2
H20C H 0.390825 -0.108492 0.354148 0.062 Uiso 0.45 1 calc R U P A 2
C28 C -0.05032(13) 0.9440(2) 0.31559(16) 0.0515(6) Uani 1 1 d . . . . .
H28 H -0.083009 0.995422 0.282502 0.062 Uiso 1 1 calc R U . . .
C29 C -0.06943(15) 0.9355(2) 0.38534(19) 0.0645(8) Uani 1 1 d . . . . .
H29 H -0.115642 0.980884 0.400154 0.077 Uiso 1 1 calc R U . . .
C18 C 0.1750(3) 0.1841(5) 0.2708(3) 0.0400(11) Uani 0.55 1 d D . P A 1
H18A H 0.147903 0.266115 0.270856 0.060 Uiso 0.55 1 calc R U P A 1
H18B H 0.133723 0.121654 0.252074 0.060 Uiso 0.55 1 calc R U P A 1
H18C H 0.221579 0.186856 0.240856 0.060 Uiso 0.55 1 calc R U P A 1
C17 C 0.1346(3) 0.1531(5) 0.3980(3) 0.0393(9) Uani 0.55 1 d D . P A 1
H17A H 0.156691 0.131673 0.446749 0.059 Uiso 0.55 1 calc R U P A 1
H17B H 0.090928 0.093085 0.380849 0.059 Uiso 0.55 1 calc R U P A 1
H17C H 0.110500 0.237163 0.397205 0.059 Uiso 0.55 1 calc R U P A 1
C17' C 0.1214(3) 0.1885(6) 0.3683(3) 0.0393(9) Uani 0.45 1 d D . P A 2
H17D H 0.124554 0.202997 0.419677 0.059 Uiso 0.45 1 calc R U P A 2
H17E H 0.080475 0.122344 0.355055 0.059 Uiso 0.45 1 calc R U P A 2
H17F H 0.103706 0.265428 0.342983 0.059 Uiso 0.45 1 calc R U P A 2
C18' C 0.2098(4) 0.1553(7) 0.2644(4) 0.0400(11) Uani 0.45 1 d D . P A 2
H18D H 0.266043 0.133728 0.251674 0.060 Uiso 0.45 1 calc R U P A 2
H18E H 0.195323 0.239932 0.247927 0.060 Uiso 0.45 1 calc R U P A 2
H18F H 0.168551 0.096223 0.241888 0.060 Uiso 0.45 1 calc R U P A 2
C3A C 0.2380(4) 0.0190(6) 0.3783(3) 0.0299(9) Uani 0.45 1 d D . P A 2
H3AA H 0.232010 -0.044932 0.340306 0.036 Uiso 0.45 1 calc R U P A 2
H3AB H 0.203283 -0.006186 0.416450 0.036 Uiso 0.45 1 calc R U P A 2
C19A C 0.3487(7) -0.0326(19) 0.4828(7) 0.0380(17) Uani 0.45 1 d D . P A 2
H19D H 0.307982 -0.001336 0.514076 0.057 Uiso 0.45 1 calc R U P A 2
H19E H 0.341933 -0.122965 0.477027 0.057 Uiso 0.45 1 calc R U P A 2
H19F H 0.405914 -0.014043 0.503868 0.057 Uiso 0.45 1 calc R U P A 2
C20A C 0.4128(7) -0.0237(18) 0.3785(5) 0.041(2) Uani 0.55 1 d D . P A 1
H20D H 0.419850 0.015135 0.332487 0.062 Uiso 0.55 1 calc R U P A 1
H20E H 0.462695 -0.006935 0.411766 0.062 Uiso 0.55 1 calc R U P A 1
H20F H 0.405904 -0.113916 0.372197 0.062 Uiso 0.55 1 calc R U P A 1

loop_
_atom_site_aniso_label
_atom_site_aniso_U_11
_atom_site_aniso_U_22
_atom_site_aniso_U_33
_atom_site_aniso_U_23
_atom_site_aniso_U_13
_atom_site_aniso_U_12
C3B 0.033(2) 0.0233(10) 0.033(3) -0.005(2) 0.0005(17) -0.0049(13)
C30 0.0534(15) 0.0619(16) 0.082(2) 0.0022(14) 0.0412(14) 0.0116(12)
Cu1 0.02155(11) 0.01845(11) 0.02702(12) 0.00169(8) -0.00289(8) 0.00263(7)
S1 0.0718(4) 0.0391(3) 0.0184(2) 0.00229(19) 0.0040(2) 0.0301(3)
S2 0.0344(2) 0.0394(3) 0.0472(3) 0.0217(2) 0.0230(2) 0.0169(2)
N1 0.0212(6) 0.0166(6) 0.0217(7) -0.0009(5) 0.0010(5) 0.0012(5)
N2 0.0191(6) 0.0203(6) 0.0268(7) 0.0030(5) 0.0001(5) -0.0001(5)
C1 0.0191(7) 0.0224(7) 0.0174(7) 0.0009(6) 0.0038(6) 0.0015(6)
C33 0.0182(7) 0.0171(7) 0.0262(8) 0.0001(6) -0.0028(6) -0.0031(6)
C4 0.0309(9) 0.0151(7) 0.0323(9) -0.0018(7) 0.0011(7) 0.0020(6)
C11 0.0216(8) 0.0249(8) 0.0361(10) -0.0062(7) 0.0049(7) -0.0002(6)
C5 0.0237(8) 0.0169(7) 0.0262(8) -0.0029(6) -0.0057(6) 0.0060(6)
C10 0.0221(8) 0.0174(7) 0.0343(9) -0.0034(7) -0.0048(7) 0.0057(6)
C12 0.0283(9) 0.0313(9) 0.0369(10) -0.0009(8) 0.0051(8) -0.0028(7)
C21 0.0286(8) 0.0205(8) 0.0289(9) 0.0058(7) -0.0093(7) -0.0053(6)
C32 0.0185(7) 0.0223(8) 0.0445(11) -0.0003(7) 0.0036(7) 0.0003(6)
C6 0.0354(9) 0.0184(7) 0.0262(9) -0.0002(6) -0.0057(7) 0.0091(7)
C22 0.0415(11) 0.0394(11) 0.0303(10) 0.0092(8) -0.0016(8) -0.0020(8)
C7 0.0484(12) 0.0263(9) 0.0297(10) -0.0050(7) -0.0143(9) 0.0104(8)
C2 0.0239(8) 0.0232(8) 0.0264(9) -0.0005(7) 0.0011(7) -0.0036(6)
C27 0.0205(8) 0.0220(8) 0.0572(13) -0.0015(8) -0.0098(8) -0.0004(7)
C8 0.0370(10) 0.0246(9) 0.0480(12) -0.0068(8) -0.0213(9) 0.0052(8)
C14 0.0429(10) 0.0290(9) 0.0208(8) 0.0011(7) -0.0001(7) 0.0080(8)
C26 0.0300(9) 0.0211(8) 0.0445(11) 0.0021(8) -0.0171(8) -0.0027(7)
C13 0.0326(10) 0.0402(11) 0.0661(15) -0.0115(10) 0.0144(10) 0.0065(9)
C24 0.0773(18) 0.0465(13) 0.0401(13) 0.0175(10) -0.0270(13) -0.0074(12)
C9 0.0238(8) 0.0236(8) 0.0507(12) -0.0025(8) -0.0075(8) 0.0030(7)
C15 0.0512(12) 0.0360(10) 0.0266(10) 0.0047(8) 0.0039(8) 0.0164(9)
C16 0.0754(16) 0.0381(11) 0.0286(10) 0.0081(9) 0.0041(10) 0.0175(11)
C25 0.0517(13) 0.0318(11) 0.0576(15) 0.0086(10) -0.0315(12) 0.0016(9)
C19B 0.051(5) 0.0211(10) 0.0415(12) 0.0056(9) 0.004(3) 0.005(4)
C31 0.0408(11) 0.0446(12) 0.0541(14) 0.0092(10) 0.0221(10) 0.0120(9)
C23 0.0673(15) 0.0544(14) 0.0305(11) 0.0127(10) -0.0048(10) -0.0091(12)
C20B 0.049(4) 0.0200(17) 0.057(5) -0.005(4) 0.016(4) 0.008(3)
C28 0.0233(10) 0.0363(11) 0.092(2) -0.0044(12) -0.0069(11) 0.0082(8)
C29 0.0306(11) 0.0513(15) 0.114(3) -0.0063(15) 0.0212(14) 0.0138(10)
C18 0.041(3) 0.041(3) 0.0339(15) 0.0037(16) -0.013(2) -0.014(2)
C17 0.0225(15) 0.040(2) 0.056(3) 0.0016(17) 0.0053(18) -0.0042(15)
C17' 0.0225(15) 0.040(2) 0.056(3) 0.0016(17) 0.0053(18) -0.0042(15)
C18' 0.041(3) 0.041(3) 0.0339(15) 0.0037(16) -0.013(2) -0.014(2)
C3A 0.033(2) 0.0233(10) 0.033(3) -0.005(2) 0.0005(17) -0.0049(13)
C19A 0.051(5) 0.0211(10) 0.0415(12) 0.0056(9) 0.004(3) 0.005(4)
C20A 0.049(4) 0.0200(17) 0.057(5) -0.005(4) 0.016(4) 0.008(3)

loop_
_atom_type_symbol
_atom_type_description
_atom_type_scat_dispersion_real
_atom_type_scat_dispersion_imag
_atom_type_scat_source
C C 0.0033 0.0016 'International Tables Vol C Tables 4.2.6.8 and 6.1.1.4'
H H 0.0000 0.0000 'International Tables Vol C Tables 4.2.6.8 and 6.1.1.4'
N N 0.0061 0.0033 'International Tables Vol C Tables 4.2.6.8 and 6.1.1.4'
S S 0.1246 0.1234 'International Tables Vol C Tables 4.2.6.8 and 6.1.1.4'
Cu Cu 0.3201 1.2651 'International Tables Vol C Tables 4.2.6.8 and 6.1.1.4'

loop_
_geom_angle_atom_site_label_1
_geom_angle_atom_site_label_2
_geom_angle_atom_site_label_3
_geom_angle
C4 C3B C2 106.4(3)
C4 C3B H3BA 110.5
C2 C3B H3BA 110.5
C4 C3B H3BB 110.5
C2 C3B H3BB 110.5
H3BA C3B H3BB 108.6
C29 C30 C31 122.2(3)
C29 C30 H30 118.9
C31 C30 H30 118.9
C1 Cu1 S1 140.35(5)
C1 Cu1 S2 139.15(5)
S1 Cu1 S2 76.537(19)
C33 S1 Cu1 82.83(6)
C33 S2 Cu1 82.74(6)
C1 N1 C5 121.71(13)
C1 N1 C4 116.57(13)
C5 N1 C4 121.71(12)
C33 N2 C32 126.55(14)
C33 N2 C21 126.51(14)
C32 N2 C21 106.83(13)
N1 C1 C2 108.43(13)
N1 C1 Cu1 129.19(12)
C2 C1 Cu1 122.38(11)
N2 C33 S2 122.86(13)
N2 C33 S1 122.41(13)
S2 C33 S1 114.63(9)
C20B C4 C19A 109.2(8)
C20B C4 N1 110.0(10)
C19A C4 N1 112.1(8)
C19B C4 N1 112.1(7)
C19B C4 C20A 109.1(7)
N1 C4 C20A 110.7(8)
C19B C4 C3B 114.1(5)
N1 C4 C3B 100.9(2)
C20A C4 C3B 109.7(5)
C20B C4 C3A 115.1(7)
C19A C4 C3A 110.6(5)
N1 C4 C3A 99.6(3)
C10 C11 C12 110.21(14)
C10 C11 C13 113.00(16)
C12 C11 C13 109.40(16)
C10 C11 H11 108.0
C12 C11 H11 108.0
C13 C11 H11 108.0
C10 C5 C6 122.33(15)
C10 C5 N1 119.47(15)
C6 C5 N1 118.15(15)
C5 C10 C9 117.33(17)
C5 C10 C11 123.78(14)
C9 C10 C11 118.72(16)
C11 C12 H12A 109.5
C11 C12 H12B 109.5
H12A C12 H12B 109.5
C11 C12 H12C 109.5
H12A C12 H12C 109.5
H12B C12 H12C 109.5
C22 C21 C26 120.28(17)
C22 C21 N2 131.28(16)
C26 C21 N2 108.42(16)
C31 C32 C27 120.38(18)
C31 C32 N2 131.42(16)
C27 C32 N2 108.16(17)
C7 C6 C5 116.94(18)
C7 C6 C14 119.42(17)
C5 C6 C14 123.42(15)
C21 C22 C23 118.3(2)
C21 C22 H22 120.9
C23 C22 H22 120.9
C8 C7 C6 121.95(18)
C8 C7 H7 119.0
C6 C7 H7 119.0
C1 C2 C18 112.8(2)
C1 C2 C17' 109.3(3)
C1 C2 C3A 104.8(3)
C17' C2 C3A 113.2(3)
C1 C2 C18' 107.5(3)
C17' C2 C18' 109.5(3)
C3A C2 C18' 112.2(3)
C1 C2 C3B 104.6(2)
C18 C2 C3B 112.9(3)
C1 C2 C17 105.7(2)
C18 C2 C17 109.7(3)
C3B C2 C17 110.9(3)
C28 C27 C32 120.4(2)
C28 C27 C26 131.2(2)
C32 C27 C26 108.37(16)
C7 C8 C9 119.88(17)
C7 C8 H8 120.1
C9 C8 H8 120.1
C6 C14 C15 110.32(16)
C6 C14 C16 113.01(16)
C15 C14 C16 109.88(16)
C6 C14 H14 107.8
C15 C14 H14 107.8
C16 C14 H14 107.8
C21 C26 C25 120.2(2)
C21 C26 C27 108.18(16)
C25 C26 C27 131.6(2)
C11 C13 H13A 109.5
C11 C13 H13B 109.5
H13A C13 H13B 109.5
C11 C13 H13C 109.5
H13A C13 H13C 109.5
H13B C13 H13C 109.5
C25 C24 C23 120.3(2)
C25 C24 H24 119.9
C23 C24 H24 119.9
C8 C9 C10 121.35(19)
C8 C9 H9 119.3
C10 C9 H9 119.3
C14 C15 H15A 109.5
C14 C15 H15B 109.5
H15A C15 H15B 109.5
C14 C15 H15C 109.5
H15A C15 H15C 109.5
H15B C15 H15C 109.5
C14 C16 H16A 109.5
C14 C16 H16B 109.5
H16A C16 H16B 109.5
C14 C16 H16C 109.5
H16A C16 H16C 109.5
H16B C16 H16C 109.5
C24 C25 C26 119.3(2)
C24 C25 H25 120.4
C26 C25 H25 120.4
C4 C19B H19A 109.5
C4 C19B H19B 109.5
H19A C19B H19B 109.5
C4 C19B H19C 109.5
H19A C19B H19C 109.5
H19B C19B H19C 109.5
C32 C31 C30 117.6(2)
C32 C31 H31 121.2
C30 C31 H31 121.2
C24 C23 C22 121.7(2)
C24 C23 H23 119.1
C22 C23 H23 119.1
C4 C20B H20A 109.5
C4 C20B H20B 109.5
H20A C20B H20B 109.5
C4 C20B H20C 109.5
H20A C20B H20C 109.5
H20B C20B H20C 109.5
C29 C28 C27 119.2(2)
C29 C28 H28 120.4
C27 C28 H28 120.4
C28 C29 C30 120.2(2)
C28 C29 H29 119.9
C30 C29 H29 119.9
C2 C18 H18A 109.5
C2 C18 H18B 109.5
H18A C18 H18B 109.5
C2 C18 H18C 109.5
H18A C18 H18C 109.5
H18B C18 H18C 109.5
C2 C17 H17A 109.5
C2 C17 H17B 109.5
H17A C17 H17B 109.5
C2 C17 H17C 109.5
H17A C17 H17C 109.5
H17B C17 H17C 109.5
C2 C17' H17D 109.5
C2 C17' H17E 109.5
H17D C17' H17E 109.5
C2 C17' H17F 109.5
H17D C17' H17F 109.5
H17E C17' H17F 109.5
C2 C18' H18D 109.5
C2 C18' H18E 109.5
H18D C18' H18E 109.5
C2 C18' H18F 109.5
H18D C18' H18F 109.5
H18E C18' H18F 109.5
C2 C3A C4 107.3(4)
C2 C3A H3AA 110.3
C4 C3A H3AA 110.3
C2 C3A H3AB 110.3
C4 C3A H3AB 110.3
H3AA C3A H3AB 108.5
C4 C19A H19D 109.5
C4 C19A H19E 109.5
H19D C19A H19E 109.5
C4 C19A H19F 109.5
H19D C19A H19F 109.5
H19E C19A H19F 109.5
C4 C20A H20D 109.5
C4 C20A H20E 109.5
H20D C20A H20E 109.5
C4 C20A H20F 109.5
H20D C20A H20F 109.5
H20E C20A H20F 109.5

loop_
_geom_bond_atom_site_label_1
_geom_bond_atom_site_label_2
_geom_bond_distance
C3B C4 1.534(5)
C3B C2 1.553(5)
C3B H3BA 0.9700
C3B H3BB 0.9700
C30 C29 1.383(4)
C30 C31 1.391(3)
C30 H30 0.9300
Cu1 C1 1.8781(16)
Cu1 S1 2.3102(5)
Cu1 S2 2.3166(5)
S1 C33 1.7051(17)
S2 C33 1.6997(17)
N1 C1 1.3056(19)
N1 C5 1.457(2)
N1 C4 1.527(2)
N2 C33 1.379(2)
N2 C32 1.439(2)
N2 C21 1.444(2)
C1 C2 1.520(2)
C4 C20B 1.518(11)
C4 C19A 1.523(11)
C4 C19B 1.527(9)
C4 C20A 1.534(9)
C4 C3A 1.542(7)
C11 C10 1.522(3)
C11 C12 1.533(3)
C11 C13 1.534(2)
C11 H11 0.9800
C5 C10 1.401(2)
C5 C6 1.408(2)
C10 C9 1.401(2)
C12 H12A 0.9600
C12 H12B 0.9600
C12 H12C 0.9600
C21 C22 1.388(3)
C21 C26 1.395(2)
C32 C31 1.382(3)
C32 C27 1.401(3)
C6 C7 1.396(3)
C6 C14 1.518(3)
C22 C23 1.391(3)
C22 H22 0.9300
C7 C8 1.373(3)
C7 H7 0.9300
C2 C18 1.515(5)
C2 C17' 1.518(6)
C2 C3A 1.527(7)
C2 C18' 1.544(7)
C2 C17 1.562(5)
C27 C28 1.396(3)
C27 C26 1.438(3)
C8 C9 1.380(3)
C8 H8 0.9300
C14 C15 1.532(3)
C14 C16 1.537(3)
C14 H14 0.9800
C26 C25 1.402(3)
C13 H13A 0.9600
C13 H13B 0.9600
C13 H13C 0.9600
C24 C25 1.369(4)
C24 C23 1.379(4)
C24 H24 0.9300
C9 H9 0.9300
C15 H15A 0.9600
C15 H15B 0.9600
C15 H15C 0.9600
C16 H16A 0.9600
C16 H16B 0.9600
C16 H16C 0.9600
C25 H25 0.9300
C19B H19A 0.9600
C19B H19B 0.9600
C19B H19C 0.9600
C31 H31 0.9300
C23 H23 0.9300
C20B H20A 0.9600
C20B H20B 0.9600
C20B H20C 0.9600
C28 C29 1.357(4)
C28 H28 0.9300
C29 H29 0.9300
C18 H18A 0.9600
C18 H18B 0.9600
C18 H18C 0.9600
C17 H17A 0.9600
C17 H17B 0.9600
C17 H17C 0.9600
C17' H17D 0.9600
C17' H17E 0.9600
C17' H17F 0.9600
C18' H18D 0.9600
C18' H18E 0.9600
C18' H18F 0.9600
C3A H3AA 0.9700
C3A H3AB 0.9700
C19A H19D 0.9600
C19A H19E 0.9600
C19A H19F 0.9600
C20A H20D 0.9600
C20A H20E 0.9600
C20A H20F 0.9600

loop_
_geom_torsion_atom_site_label_1
_geom_torsion_atom_site_label_2
_geom_torsion_atom_site_label_3
_geom_torsion_atom_site_label_4
_geom_torsion
C5 N1 C1 C2 -175.61(14)
C4 N1 C1 C2 3.50(19)
C5 N1 C1 Cu1 3.4(2)
C4 N1 C1 Cu1 -177.46(12)
S1 Cu1 C1 N1 -102.75(15)
S2 Cu1 C1 N1 110.37(14)
S1 Cu1 C1 C2 76.17(15)
S2 Cu1 C1 C2 -70.71(15)
C32 N2 C33 S2 176.14(12)
C21 N2 C33 S2 0.7(2)
C32 N2 C33 S1 0.0(2)
C21 N2 C33 S1 -175.44(12)
Cu1 S2 C33 N2 -159.89(13)
Cu1 S2 C33 S1 16.50(8)
Cu1 S1 C33 N2 159.86(13)
Cu1 S1 C33 S2 -16.54(8)
C1 N1 C4 C20B 107.8(6)
C5 N1 C4 C20B -73.1(6)
C1 N1 C4 C19A -130.6(5)
C5 N1 C4 C19A 48.5(5)
C1 N1 C4 C19B -113.9(4)
C5 N1 C4 C19B 65.2(4)
C1 N1 C4 C20A 124.0(4)
C5 N1 C4 C20A -56.9(4)
C1 N1 C4 C3B 7.9(2)
C5 N1 C4 C3B -173.0(2)
C1 N1 C4 C3A -13.5(3)
C5 N1 C4 C3A 165.6(2)
C2 C3B C4 C19B 105.0(7)
C2 C3B C4 N1 -15.4(3)
C2 C3B C4 C20A -132.2(8)
C1 N1 C5 C10 -88.24(19)
C4 N1 C5 C10 92.69(18)
C1 N1 C5 C6 89.19(19)
C4 N1 C5 C6 -89.88(18)
C6 C5 C10 C9 4.6(2)
N1 C5 C10 C9 -178.08(14)
C6 C5 C10 C11 -170.48(15)
N1 C5 C10 C11 6.8(2)
C12 C11 C10 C5 109.71(18)
C13 C11 C10 C5 -127.55(17)
C12 C11 C10 C9 -65.31(19)
C13 C11 C10 C9 57.4(2)
C33 N2 C21 C22 -7.6(3)
C32 N2 C21 C22 176.21(18)
C33 N2 C21 C26 174.10(15)
C32 N2 C21 C26 -2.09(17)
C33 N2 C32 C31 8.6(3)
C21 N2 C32 C31 -175.2(2)
C33 N2 C32 C27 -173.97(15)
C21 N2 C32 C27 2.23(17)
C10 C5 C6 C7 -5.3(2)
N1 C5 C6 C7 177.38(14)
C10 C5 C6 C14 169.38(15)
N1 C5 C6 C14 -8.0(2)
C26 C21 C22 C23 -0.9(3)
N2 C21 C22 C23 -179.07(18)
C5 C6 C7 C8 2.0(3)
C14 C6 C7 C8 -172.86(16)
N1 C1 C2 C18 -136.4(2)
Cu1 C1 C2 C18 44.5(3)
N1 C1 C2 C17' 130.2(3)
Cu1 C1 C2 C17' -49.0(3)
N1 C1 C2 C3A 8.5(3)
Cu1 C1 C2 C3A -170.6(2)
N1 C1 C2 C18' -111.1(3)
Cu1 C1 C2 C18' 69.8(3)
N1 C1 C2 C3B -13.3(2)
Cu1 C1 C2 C3B 167.53(18)
N1 C1 C2 C17 103.7(2)
Cu1 C1 C2 C17 -75.4(2)
C4 C3B C2 C1 18.0(3)
C4 C3B C2 C18 140.9(3)
C4 C3B C2 C17 -95.5(3)
C31 C32 C27 C28 -2.0(3)
N2 C32 C27 C28 -179.79(16)
C31 C32 C27 C26 176.23(18)
N2 C32 C27 C26 -1.54(19)
C6 C7 C8 C9 1.7(3)
C7 C6 C14 C15 68.7(2)
C5 C6 C14 C15 -105.79(18)
C7 C6 C14 C16 -54.7(2)
C5 C6 C14 C16 130.76(18)
C22 C21 C26 C25 1.0(3)
N2 C21 C26 C25 179.50(16)
C22 C21 C26 C27 -177.35(16)
N2 C21 C26 C27 1.17(19)
C28 C27 C26 C21 178.23(19)
C32 C27 C26 C21 0.2(2)
C28 C27 C26 C25 0.2(3)
C32 C27 C26 C25 -177.83(19)
C7 C8 C9 C10 -2.5(3)
C5 C10 C9 C8 -0.6(2)
C11 C10 C9 C8 174.70(16)
C23 C24 C25 C26 -0.3(3)
C21 C26 C25 C24 -0.3(3)
C27 C26 C25 C24 177.5(2)
C27 C32 C31 C30 1.5(3)
N2 C32 C31 C30 178.7(2)
C29 C30 C31 C32 -0.2(4)
C25 C24 C23 C22 0.4(4)
C21 C22 C23 C24 0.3(3)
C32 C27 C28 C29 1.1(3)
C26 C27 C28 C29 -176.7(2)
C27 C28 C29 C30 0.3(4)
C31 C30 C29 C28 -0.8(4)
C1 C2 C3A C4 -16.7(3)
C17' C2 C3A C4 -135.8(3)
C18' C2 C3A C4 99.6(4)
C20B C4 C3A C2 -100.0(10)
C19A C4 C3A C2 135.6(9)
N1 C4 C3A C2 17.5(3)
